data_7705214
loop_
_publ_author_name
'Du, Yi'
'Yang, Huayong'
'Liu, Ruijuan'
'Shao, Caiyun'
'Yang, Lirong'

_publ_section_title
;
 A multi-responsive chemosensor for highly sensitive and selective
 detection of Fe<sup>3+</sup>, Cu<sup>2+</sup>,
 Cr<sub>2</sub>O<sub>7</sub><sup>2-</sup> and nitrobenzene based on a
 luminescent lanthanide metal-organic framework.
;
_journal_issue 37
_journal_name_full 'Dalton transactions (Cambridge, England : 2003)'
_journal_page_first 13003
_journal_page_last 13016
_journal_paper_doi 10.1039/d0dt02120b
_journal_volume 49
_journal_year 2020
_chemical_formula_moiety 'C16 H10 O11 Sm, C9 H8 N2'
_chemical_formula_sum 'C25 H18 N2 O11 Sm'
_chemical_formula_weight 672.76
_space_group_crystal_system monoclinic
_space_group_IT_number 14
_space_group_name_Hall '-P 2ybc'
_space_group_name_H-M_alt 'P 1 21/c 1'
_atom_sites_solution_hydrogens mixed
_atom_sites_solution_primary dual
_audit_creation_date 2020-08-14
_audit_creation_method
;
Olex2 1.2
(compiled 2018.05.29 svn.r3508 for OlexSys, GUI svn.r5506)
;
_audit_update_record
;
2020-08-14 deposited with the CCDC.	2020-08-19 downloaded from the CCDC.
;
_cell_angle_alpha 90
_cell_angle_beta 114.7534(12)
_cell_angle_gamma 90
_cell_formula_units_Z 4
_cell_length_a 16.2397(14)
_cell_length_b 8.5555(7)
_cell_length_c 19.2033(17)
_cell_measurement_reflns_used 8561
_cell_measurement_temperature 296(2)
_cell_measurement_theta_max 28.24
_cell_measurement_theta_min 2.16
_cell_volume 2422.9(4)
_computing_cell_refinement 'APEX 2'
_computing_data_collection 'APEX 2 (Bruker, 2009)'
_computing_data_reduction 'SAINT (Bruker, 2009)'
_computing_molecular_graphics 'Olex2 (Dolomanov et al., 2009)'
_computing_publication_material 'Olex2 (Dolomanov et al., 2009)'
_computing_structure_refinement 'ShelXL (Sheldrick, 2015)'
_computing_structure_solution 'ShelXT (Sheldrick, 2015)'
_diffrn_ambient_temperature 296.15
_diffrn_measured_fraction_theta_full 0.995
_diffrn_measured_fraction_theta_max 0.975
_diffrn_measurement_device_type 'Bruker Smart APEX II CCD area detector'
_diffrn_measurement_method '\f and \w scans'
_diffrn_radiation_type MoK\a
_diffrn_radiation_wavelength 0.71073
_diffrn_reflns_av_R_equivalents 0.0388
_diffrn_reflns_av_unetI/netI 0.0517
_diffrn_reflns_Laue_measured_fraction_full 0.995
_diffrn_reflns_Laue_measured_fraction_max 0.975
_diffrn_reflns_limit_h_max 18
_diffrn_reflns_limit_h_min -21
_diffrn_reflns_limit_k_max 11
_diffrn_reflns_limit_k_min -10
_diffrn_reflns_limit_l_max 24
_diffrn_reflns_limit_l_min -24
_diffrn_reflns_number 14632
_diffrn_reflns_point_group_measured_fraction_full 0.995
_diffrn_reflns_point_group_measured_fraction_max 0.975
_diffrn_reflns_theta_full 25.242
_diffrn_reflns_theta_max 28.252
_diffrn_reflns_theta_min 1.381
_diffrn_standards_number 0
_exptl_absorpt_coefficient_mu 2.492
_exptl_absorpt_correction_T_max 0.7457
_exptl_absorpt_correction_T_min 0.4760
_exptl_absorpt_correction_type multi-scan
_exptl_absorpt_process_details
'SADABS-2016/2 (Bruker,2016/2) was used for absorption correction. wR2(int) was 0.1412 before and 0.0607 after correction. The Ratio of minimum to maximum transmission is 0.6383. The \l/2 correction factor is Not present.'
_exptl_crystal_colour colourless
_exptl_crystal_colour_primary colourless
_exptl_crystal_density_diffrn 1.844
_exptl_crystal_description block
_exptl_crystal_F_000 1328
_exptl_crystal_size_max 0.44
_exptl_crystal_size_mid 0.26
_exptl_crystal_size_min 0.06
_refine_diff_density_max 1.282
_refine_diff_density_min -1.310
_refine_diff_density_rms 0.156
_refine_ls_extinction_method none
_refine_ls_goodness_of_fit_ref 1.072
_refine_ls_hydrogen_treatment constr
_refine_ls_matrix_type full
_refine_ls_number_parameters 352
_refine_ls_number_reflns 5862
_refine_ls_number_restraints 0
_refine_ls_restrained_S_all 1.072
_refine_ls_R_factor_all 0.0376
_refine_ls_R_factor_gt 0.0323
_refine_ls_shift/su_max 0.001
_refine_ls_shift/su_mean 0.000
_refine_ls_structure_factor_coef Fsqd
_refine_ls_weighting_details 'w=1/[\s^2^(Fo^2^)+(0.0517P)^2^] where P=(Fo^2^+2Fc^2^)/3'
_refine_ls_weighting_scheme calc
_refine_ls_wR_factor_gt 0.0895
_refine_ls_wR_factor_ref 0.0931
_reflns_Friedel_coverage 0.000
_reflns_number_gt 5147
_reflns_number_total 5862
_reflns_threshold_expression 'I > 2\s(I)'
_cod_data_source_file d0dt02120b2.cif
_cod_data_source_block 10682
_cod_depositor_comments 'Adding full bibliography for 7705210--7705215.cif.'
_cod_database_code 7705214
_shelx_shelxl_version_number 2018/3
_shelx_space_group_comment
;
The symmetry employed for this shelxl refinement is uniquely defined
by the following loop, which should always be used as a source of
symmetry information in preference to the above space-group names.
They are only intended as comments.
;
_shelx_estimated_absorpt_t_max 0.865
_shelx_estimated_absorpt_t_min 0.407
_olex2_refinement_description
;
1. Fixed Uiso
 At 1.2 times of:
  All C(H) groups, All N(H) groups, All O(H,H) groups
2.a Riding coordinates:
 O1W(H1WA,H1WB), O2W(H2WA,H2WB)
2.b Aromatic/amide H refined with riding coordinates:
 N2(H2), C2(H2A), C3(H3), C5(H5), C6(H6), C7(H7), C8(H8), C9(H9), C12(H12),
 C13(H13), C14(H14), C20(H20), C21(H21), C23(H23)
;
_olex2_submission_special_instructions 'No special instructions were received'

loop_
_space_group_symop_operation_xyz
'x, y, z'
'-x, y+1/2, -z+1/2'
'-x, -y, -z'
'x, -y-1/2, z-1/2'

loop_
_atom_site_label
_atom_site_type_symbol
_atom_site_fract_x
_atom_site_fract_y
_atom_site_fract_z
_atom_site_U_iso_or_equiv
_atom_site_adp_type
_atom_site_occupancy
_atom_site_site_symmetry_order
_atom_site_calc_flag
_atom_site_refinement_flags_posn
_atom_site_refinement_flags_adp
_atom_site_refinement_flags_occupancy
_atom_site_disorder_assembly
_atom_site_disorder_group
Sm1 Sm 0.13339(2) 0.58780(2) 1.03632(2) 0.01423(7) Uani 1 1 d . . . . .
N1 N 0.4893(2) 0.4382(4) 0.23792(17) 0.0298(7) Uani 1 1 d . . . . .
N2 N 0.4465(2) 0.4741(4) 0.11685(16) 0.0324(7) Uani 1 1 d . . . . .
H2 H 0.414396 0.499895 0.069909 0.039 Uiso 1 1 calc R . . . .
O1 O 0.09158(16) 0.6340(3) 1.14329(12) 0.0272(5) Uani 1 1 d . . . . .
O2 O 0.23503(16) 0.6916(3) 1.17310(13) 0.0268(5) Uani 1 1 d . . . . .
O3 O 0.26484(15) 0.6104(2) 0.81487(12) 0.0193(5) Uani 1 1 d . . . . .
O4 O 0.36440(19) 0.5922(3) 0.97631(16) 0.0387(8) Uani 1 1 d . . . . .
O5 O 0.26438(16) 0.6528(3) 1.02281(12) 0.0260(5) Uani 1 1 d . . . . .
O6 O -0.03188(15) 0.6359(3) 0.95353(11) 0.0199(4) Uani 1 1 d . . . . .
O7 O 0.06413(15) 0.6912(3) 0.90327(13) 0.0255(5) Uani 1 1 d . . . . .
O8 O 0.22392(15) 0.3770(3) 1.10866(13) 0.0226(5) Uani 1 1 d . . . . .
O9 O 0.1928(2) 0.1486(3) 1.04703(14) 0.0354(6) Uani 1 1 d . . . . .
O1W O 0.1001(2) 0.8764(3) 1.03929(15) 0.0361(6) Uani 1 1 d . . . . .
H1WA H 0.061090 0.902655 1.055932 0.043 Uiso 1 1 d R . . . .
H1WB H 0.121090 0.959595 1.028762 0.043 Uiso 1 1 d R . . . .
O2W O 0.1135(2) 0.3797(3) 0.93842(15) 0.0336(6) Uani 1 1 d . . . . .
H2WA H 0.062986 0.332059 0.928155 0.040 Uiso 1 1 d R . . . .
H2WB H 0.107386 0.427479 0.897614 0.040 Uiso 1 1 d R . . . .
C1 C 0.4925(3) 0.4535(5) 0.3136(2) 0.0338(8) Uani 1 1 d . . . . .
C2 C 0.4210(4) 0.4046(7) 0.3278(3) 0.074(2) Uani 1 1 d . . . . .
H2A H 0.370641 0.358766 0.289178 0.089 Uiso 1 1 calc R . . . .
C3 C 0.4246(4) 0.4243(8) 0.4015(3) 0.083(2) Uani 1 1 d . . . . .
H3 H 0.375405 0.392229 0.410873 0.100 Uiso 1 1 calc R . . . .
C4 C 0.4981(3) 0.4893(6) 0.4603(2) 0.0406(10) Uani 1 1 d . . . . .
C5 C 0.5684(3) 0.5405(6) 0.4435(2) 0.0454(10) Uani 1 1 d . . . . .
H5 H 0.618308 0.588570 0.481576 0.055 Uiso 1 1 calc R . . . .
C6 C 0.5662(3) 0.5218(6) 0.3712(2) 0.0462(11) Uani 1 1 d . . . . .
H6 H 0.614782 0.555547 0.361488 0.055 Uiso 1 1 calc R . . . .
C7 C 0.5575(3) 0.3822(4) 0.2197(2) 0.0293(8) Uani 1 1 d . . . . .
H7 H 0.611664 0.336643 0.253202 0.035 Uiso 1 1 calc R . . . .
C8 C 0.5303(3) 0.4064(4) 0.1435(2) 0.0316(8) Uani 1 1 d . . . . .
H8 H 0.562547 0.381517 0.114801 0.038 Uiso 1 1 calc R . . . .
C9 C 0.4224(2) 0.4940(5) 0.1735(2) 0.0333(8) Uani 1 1 d . . . . .
H9 H 0.368501 0.538858 0.169726 0.040 Uiso 1 1 calc R . . . .
C10 C 0.1715(2) 0.6604(4) 1.19260(17) 0.0207(6) Uani 1 1 d . . . . .
C11 C 0.1906(2) 0.8599(4) 0.77548(16) 0.0189(6) Uani 1 1 d . . . . .
C12 C 0.1641(3) 1.0022(4) 0.7959(2) 0.0291(8) Uani 1 1 d . . . . .
H12 H 0.134398 1.076177 0.758191 0.035 Uiso 1 1 calc R . . . .
C13 C 0.1815(3) 1.0338(4) 0.8712(2) 0.0323(8) Uani 1 1 d . . . . .
H13 H 0.164711 1.129408 0.884398 0.039 Uiso 1 1 calc R . . . .
C14 C 0.2239(3) 0.9226(4) 0.9270(2) 0.0239(7) Uani 1 1 d . . . . .
H14 H 0.234362 0.943444 0.977595 0.029 Uiso 1 1 calc R . . . .
C15 C 0.2512(2) 0.7803(3) 0.90898(16) 0.0171(6) Uani 1 1 d . . . . .
C16 C 0.23541(19) 0.7506(3) 0.83296(16) 0.0153(5) Uani 1 1 d . . . . .
C17 C 0.2968(2) 0.6649(4) 0.97320(17) 0.0207(6) Uani 1 1 d . . . . .
C18 C -0.0130(2) 0.7040(3) 0.90253(16) 0.0174(6) Uani 1 1 d . . . . .
C19 C 0.0812(2) 0.1921(3) 1.15592(16) 0.0170(6) Uani 1 1 d . . . . .
C20 C 0.0562(2) 0.3879(4) 0.70785(19) 0.0226(7) Uani 1 1 d . . . . .
H20 H -0.001023 0.371203 0.706551 0.027 Uiso 1 1 calc R . . . .
C21 C 0.1149(2) 0.4910(4) 0.76094(18) 0.0230(7) Uani 1 1 d . . . . .
H21 H 0.097343 0.544660 0.794627 0.028 Uiso 1 1 calc R . . . .
C22 C 0.2003(2) 0.5126(3) 0.76288(16) 0.0170(6) Uani 1 1 d . . . . .
C23 C 0.2276(2) 0.0678(3) 1.21325(18) 0.0191(6) Uani 1 1 d . . . . .
H23 H 0.286026 0.054496 1.216707 0.023 Uiso 1 1 calc R . . . .
C24 C 0.1677(2) 0.1683(3) 1.15844(16) 0.0162(6) Uani 1 1 d . . . . .
C25 C 0.1962(2) 0.2373(3) 1.09983(18) 0.0194(6) Uani 1 1 d . . . . .

loop_
_atom_site_aniso_label
_atom_site_aniso_U_11
_atom_site_aniso_U_22
_atom_site_aniso_U_33
_atom_site_aniso_U_23
_atom_site_aniso_U_13
_atom_site_aniso_U_12
Sm1 0.01618(11) 0.01460(10) 0.01210(10) 0.00127(5) 0.00612(7) 0.00018(5)
N1 0.0243(16) 0.0417(17) 0.0241(15) 0.0038(12) 0.0108(13) 0.0021(13)
N2 0.0254(16) 0.046(2) 0.0213(14) 0.0060(13) 0.0056(12) 0.0055(14)
O1 0.0258(13) 0.0385(14) 0.0171(11) -0.0049(10) 0.0086(10) -0.0054(11)
O2 0.0292(13) 0.0328(13) 0.0213(11) -0.0052(10) 0.0134(10) -0.0093(11)
O3 0.0183(11) 0.0185(11) 0.0173(11) -0.0075(8) 0.0038(9) 0.0008(8)
O4 0.0343(17) 0.061(2) 0.0243(13) 0.0139(11) 0.0158(13) 0.0231(12)
O5 0.0233(12) 0.0393(14) 0.0176(11) 0.0070(10) 0.0106(10) -0.0009(11)
O6 0.0199(11) 0.0207(11) 0.0180(10) 0.0061(9) 0.0067(9) 0.0007(9)
O7 0.0229(12) 0.0324(13) 0.0228(11) 0.0085(10) 0.0113(10) 0.0057(10)
O8 0.0188(11) 0.0209(11) 0.0262(12) 0.0069(9) 0.0074(10) -0.0009(9)
O9 0.0669(19) 0.0217(13) 0.0334(14) 0.0042(10) 0.0365(14) 0.0075(13)
O1W 0.0516(17) 0.0206(12) 0.0394(15) -0.0048(11) 0.0225(13) -0.0057(12)
O2W 0.0560(18) 0.0245(12) 0.0293(14) -0.0002(10) 0.0265(14) 0.0004(12)
C1 0.0274(19) 0.050(2) 0.0249(18) 0.0021(16) 0.0122(16) 0.0040(17)
C2 0.049(3) 0.142(6) 0.042(3) -0.042(3) 0.031(3) -0.040(3)
C3 0.059(4) 0.160(7) 0.051(3) -0.045(3) 0.042(3) -0.052(4)
C4 0.033(2) 0.068(3) 0.0226(19) -0.0021(19) 0.0135(17) 0.003(2)
C5 0.031(2) 0.078(3) 0.0225(19) 0.002(2) 0.0062(17) -0.008(2)
C6 0.033(2) 0.079(3) 0.027(2) -0.001(2) 0.0133(17) -0.010(2)
C7 0.0213(17) 0.039(2) 0.0267(18) 0.0035(15) 0.0091(15) 0.0016(15)
C8 0.0261(19) 0.042(2) 0.0265(19) -0.0003(14) 0.0110(16) 0.0041(15)
C9 0.0209(17) 0.049(2) 0.0269(18) 0.0031(16) 0.0066(14) 0.0048(16)
C10 0.0306(17) 0.0167(15) 0.0170(15) -0.0042(11) 0.0120(14) -0.0035(13)
C11 0.0251(16) 0.0195(15) 0.0141(14) -0.0006(12) 0.0100(13) 0.0001(13)
C12 0.044(2) 0.0192(16) 0.0269(17) 0.0039(13) 0.0178(16) 0.0088(15)
C13 0.050(2) 0.0206(17) 0.0335(19) -0.0035(14) 0.0243(18) 0.0065(16)
C14 0.0316(19) 0.0249(17) 0.0184(16) -0.0047(12) 0.0137(15) -0.0013(13)
C15 0.0187(14) 0.0192(15) 0.0148(13) -0.0021(11) 0.0083(12) -0.0034(11)
C16 0.0156(13) 0.0153(14) 0.0160(13) -0.0033(11) 0.0074(11) 0.0000(11)
C17 0.0242(16) 0.0230(16) 0.0156(14) -0.0009(12) 0.0090(13) -0.0018(13)
C18 0.0216(15) 0.0160(14) 0.0127(13) 0.0000(10) 0.0052(12) 0.0002(12)
C19 0.0213(15) 0.0138(13) 0.0152(13) 0.0010(11) 0.0070(12) 0.0011(11)
C20 0.0201(16) 0.0260(17) 0.0244(17) -0.0052(12) 0.0121(14) -0.0022(13)
C21 0.0302(17) 0.0230(16) 0.0203(15) -0.0097(12) 0.0150(14) -0.0032(14)
C22 0.0204(15) 0.0149(14) 0.0135(13) -0.0022(10) 0.0049(12) -0.0006(12)
C23 0.0180(15) 0.0183(15) 0.0217(16) 0.0045(11) 0.0090(13) 0.0031(12)
C24 0.0212(15) 0.0129(13) 0.0154(13) 0.0016(10) 0.0085(12) 0.0008(11)
C25 0.0189(14) 0.0157(14) 0.0254(15) 0.0075(12) 0.0110(13) 0.0058(12)

loop_
_atom_type_symbol
_atom_type_description
_atom_type_scat_dispersion_real
_atom_type_scat_dispersion_imag
_atom_type_scat_source
C C 0.0033 0.0016 'International Tables Vol C Tables 4.2.6.8 and 6.1.1.4'
H H 0.0000 0.0000 'International Tables Vol C Tables 4.2.6.8 and 6.1.1.4'
N N 0.0061 0.0033 'International Tables Vol C Tables 4.2.6.8 and 6.1.1.4'
O O 0.0106 0.0060 'International Tables Vol C Tables 4.2.6.8 and 6.1.1.4'
Sm Sm -0.1638 3.4418 'International Tables Vol C Tables 4.2.6.8 and 6.1.1.4'

loop_
_geom_angle_atom_site_label_1
_geom_angle_atom_site_label_2
_geom_angle_atom_site_label_3
_geom_angle
_geom_angle_site_symmetry_1
_geom_angle_site_symmetry_3
_geom_angle_publ_flag
O1 Sm1 O2 51.73(8) . . ?
O1 Sm1 O6 84.64(8) . . ?
O1 Sm1 O6 69.34(8) . 3_567 ?
O1 Sm1 O7 129.78(8) . . ?
O1 Sm1 O1W 71.77(9) . . ?
O1 Sm1 O2W 138.46(9) . . ?
O5 Sm1 O1 130.17(8) . . ?
O5 Sm1 O2 78.88(8) . . ?
O5 Sm1 O6 146.15(8) . 3_567 ?
O5 Sm1 O6 132.60(7) . . ?
O5 Sm1 O7 80.83(8) . . ?
O5 Sm1 O8 82.82(8) . . ?
O5 Sm1 O1W 89.04(9) . . ?
O5 Sm1 O2W 85.55(9) . . ?
O6 Sm1 O2 129.76(7) . . ?
O6 Sm1 O2 109.35(7) 3_567 . ?
O6 Sm1 O6 67.90(8) . 3_567 ?
O6 Sm1 O1W 70.93(9) . . ?
O7 Sm1 O2 137.62(9) . . ?
O7 Sm1 O6 52.25(7) . . ?
O7 Sm1 O6 108.23(7) . 3_567 ?
O7 Sm1 O1W 70.55(8) . . ?
O7 Sm1 O2W 67.75(8) . . ?
O8 Sm1 O1 87.31(8) . . ?
O8 Sm1 O2 72.13(8) . . ?
O8 Sm1 O6 136.88(7) . . ?
O8 Sm1 O6 69.62(7) . 3_567 ?
O8 Sm1 O7 140.85(8) . . ?
O8 Sm1 O1W 144.40(8) . . ?
O8 Sm1 O2W 75.72(8) . . ?
O1W Sm1 O2 72.30(8) . . ?
O1W Sm1 O6 124.80(8) . 3_567 ?
O2W Sm1 O2 145.66(9) . . ?
O2W Sm1 O6 82.78(9) . . ?
O2W Sm1 O6 69.23(8) . 3_567 ?
O2W Sm1 O1W 138.29(8) . . ?
C7 N1 C1 126.5(3) . . ?
C9 N1 C1 124.8(3) . . ?
C9 N1 C7 108.3(3) . . ?
C8 N2 H2 125.0 . . ?
C9 N2 H2 125.0 . . ?
C9 N2 C8 109.9(3) . . ?
C10 O1 Sm1 95.64(18) . . ?
C10 O2 Sm1 88.59(18) . . ?
C22 O3 C16 117.8(2) . . ?
C17 O5 Sm1 142.3(2) . . ?
Sm1 O6 Sm1 112.11(8) . 3_567 ?
C18 O6 Sm1 139.25(19) . 3_567 ?
C18 O6 Sm1 91.38(18) . . ?
C18 O7 Sm1 93.59(17) . . ?
C25 O8 Sm1 122.8(2) . . ?
Sm1 O1W H1WA 117.8 . . ?
Sm1 O1W H1WB 134.5 . . ?
H1WA O1W H1WB 107.7 . . ?
Sm1 O2W H2WA 108.5 . . ?
Sm1 O2W H2WB 106.1 . . ?
H2WA O2W H2WB 106.4 . . ?
C2 C1 N1 120.0(4) . . ?
C2 C1 C6 119.8(4) . . ?
C6 C1 N1 120.2(3) . . ?
C1 C2 H2A 120.5 . . ?
C1 C2 C3 119.0(4) . . ?
C3 C2 H2A 120.5 . . ?
C2 C3 H3 118.9 . . ?
C4 C3 C2 122.2(4) . . ?
C4 C3 H3 118.9 . . ?
C3 C4 C4 122.2(5) . 3_666 ?
C3 C4 C5 117.1(4) . . ?
C5 C4 C4 120.6(5) . 3_666 ?
C4 C5 H5 119.3 . . ?
C4 C5 C6 121.4(4) . . ?
C6 C5 H5 119.3 . . ?
C1 C6 C5 120.3(4) . . ?
C1 C6 H6 119.8 . . ?
C5 C6 H6 119.8 . . ?
N1 C7 H7 126.7 . . ?
C8 C7 N1 106.7(3) . . ?
C8 C7 H7 126.7 . . ?
N2 C8 H8 126.5 . . ?
C7 C8 N2 107.0(3) . . ?
C7 C8 H8 126.5 . . ?
N1 C9 H9 126.0 . . ?
N2 C9 N1 108.0(3) . . ?
N2 C9 H9 126.0 . . ?
O1 C10 C11 117.7(3) . 4_576 ?
O2 C10 O1 121.6(3) . . ?
O2 C10 C11 120.5(3) . 4_576 ?
C12 C11 C10 116.5(3) . 4_575 ?
C16 C11 C10 124.7(3) . 4_575 ?
C16 C11 C12 118.7(3) . . ?
C11 C12 H12 119.6 . . ?
C13 C12 C11 120.8(3) . . ?
C13 C12 H12 119.6 . . ?
C12 C13 H13 120.2 . . ?
C12 C13 C14 119.7(3) . . ?
C14 C13 H13 120.2 . . ?
C13 C14 H14 119.4 . . ?
C13 C14 C15 121.2(3) . . ?
C15 C14 H14 119.4 . . ?
C14 C15 C16 118.9(3) . . ?
C14 C15 C17 117.9(3) . . ?
C16 C15 C17 123.2(3) . . ?
O3 C16 C11 120.1(2) . . ?
O3 C16 C15 119.2(3) . . ?
C15 C16 C11 120.7(3) . . ?
O4 C17 O5 124.0(3) . . ?
O4 C17 C15 119.2(3) . . ?
O5 C17 C15 116.8(3) . . ?
O6 C18 C19 120.3(3) . 3_567 ?
O7 C18 O6 120.7(3) . . ?
O7 C18 C19 118.9(3) . 3_567 ?
C20 C19 C18 118.7(3) 4_566 3_567 ?
C24 C19 C18 122.0(3) . 3_567 ?
C24 C19 C20 119.3(3) . 4_566 ?
C19 C20 H20 119.3 4_565 . ?
C21 C20 C19 121.3(3) . 4_565 ?
C21 C20 H20 119.3 . . ?
C20 C21 H21 120.7 . . ?
C20 C21 C22 118.6(3) . . ?
C22 C21 H21 120.7 . . ?
O3 C22 C23 115.5(3) . 4_565 ?
C21 C22 O3 123.2(3) . . ?
C21 C22 C23 121.3(3) . 4_565 ?
C22 C23 H23 119.9 4_566 . ?
C22 C23 C24 120.1(3) 4_566 . ?
C24 C23 H23 119.9 . . ?
C19 C24 C25 122.3(3) . . ?
C23 C24 C19 119.3(3) . . ?
C23 C24 C25 118.2(3) . . ?
O8 C25 C24 118.3(3) . . ?
O9 C25 O8 125.2(3) . . ?
O9 C25 C24 116.5(3) . . ?

loop_
_geom_bond_atom_site_label_1
_geom_bond_atom_site_label_2
_geom_bond_distance
_geom_bond_site_symmetry_2
_geom_bond_publ_flag
Sm1 O1 2.450(2) . ?
Sm1 O2 2.604(2) . ?
Sm1 O5 2.316(2) . ?
Sm1 O6 2.586(2) 3_567 ?
Sm1 O6 2.515(2) . ?
Sm1 O7 2.484(2) . ?
Sm1 O8 2.373(2) . ?
Sm1 O1W 2.533(3) . ?
Sm1 O2W 2.510(2) . ?
N1 C1 1.439(4) . ?
N1 C7 1.380(5) . ?
N1 C9 1.347(4) . ?
N2 H2 0.8600 . ?
N2 C8 1.366(5) . ?
N2 C9 1.312(5) . ?
O1 C10 1.267(4) . ?
O2 C10 1.264(4) . ?
O3 C16 1.387(3) . ?
O3 C22 1.386(3) . ?
O4 C17 1.242(4) . ?
O5 C17 1.271(4) . ?
O6 C18 1.282(3) . ?
O7 C18 1.252(4) . ?
O8 C25 1.264(4) . ?
O9 C25 1.249(4) . ?
O1W H1WA 0.8502 . ?
O1W H1WB 0.8499 . ?
O2W H2WA 0.8622 . ?
O2W H2WB 0.8519 . ?
C1 C2 1.365(6) . ?
C1 C6 1.373(5) . ?
C2 H2A 0.9300 . ?
C2 C3 1.402(7) . ?
C3 H3 0.9300 . ?
C3 C4 1.371(6) . ?
C4 C4 1.511(7) 3_666 ?
C4 C5 1.382(6) . ?
C5 H5 0.9300 . ?
C5 C6 1.383(5) . ?
C6 H6 0.9300 . ?
C7 H7 0.9300 . ?
C7 C8 1.356(5) . ?
C8 H8 0.9300 . ?
C9 H9 0.9300 . ?
C10 C11 1.499(4) 4_576 ?
C11 C12 1.401(5) . ?
C11 C16 1.397(4) . ?
C12 H12 0.9300 . ?
C12 C13 1.380(5) . ?
C13 H13 0.9300 . ?
C13 C14 1.382(5) . ?
C14 H14 0.9300 . ?
C14 C15 1.388(4) . ?
C15 C16 1.396(4) . ?
C15 C17 1.510(4) . ?
C18 C19 1.496(4) 3_567 ?
C19 C20 1.402(4) 4_566 ?
C19 C24 1.400(4) . ?
C20 H20 0.9300 . ?
C20 C21 1.383(5) . ?
C21 H21 0.9300 . ?
C21 C22 1.384(4) . ?
C22 C23 1.390(4) 4_565 ?
C23 H23 0.9300 . ?
C23 C24 1.391(4) . ?
C24 C25 1.505(4) . ?

loop_
_geom_hbond_atom_site_label_D
_geom_hbond_atom_site_label_H
_geom_hbond_atom_site_label_A
_geom_hbond_distance_DH
_geom_hbond_distance_HA
_geom_hbond_distance_DA
_geom_hbond_angle_DHA
_geom_hbond_site_symmetry_A
_geom_hbond_publ_flag
O1W H1WB O9 0.85 1.94 2.744(4) 158.0 1_565 yes
O2W H2WA O1 0.86 2.32 3.032(4) 140.1 3_567 yes

loop_
_geom_torsion_atom_site_label_1
_geom_torsion_atom_site_label_2
_geom_torsion_atom_site_label_3
_geom_torsion_atom_site_label_4
_geom_torsion
_geom_torsion_site_symmetry_1
_geom_torsion_site_symmetry_2
_geom_torsion_site_symmetry_3
_geom_torsion_site_symmetry_4
_geom_torsion_publ_flag
Sm1 O1 C10 O2 16.5(3) . . . . ?
Sm1 O1 C10 C11 -158.4(2) . . . 4_576 ?
Sm1 O2 C10 O1 -15.5(3) . . . . ?
Sm1 O2 C10 C11 159.3(3) . . . 4_576 ?
Sm1 O5 C17 O4 -121.8(4) . . . . ?
Sm1 O5 C17 C15 60.7(5) . . . . ?
Sm1 O6 C18 O7 -112.5(3) 3_567 . . . ?
Sm1 O6 C18 O7 14.7(3) . . . . ?
Sm1 O6 C18 C19 71.3(4) 3_567 . . 3_567 ?
Sm1 O6 C18 C19 -161.5(2) . . . 3_567 ?
Sm1 O7 C18 O6 -14.9(3) . . . . ?
Sm1 O7 C18 C19 161.3(2) . . . 3_567 ?
Sm1 O8 C25 O9 79.0(4) . . . . ?
Sm1 O8 C25 C24 -103.3(3) . . . . ?
N1 C1 C2 C3 -178.4(5) . . . . ?
N1 C1 C6 C5 178.3(4) . . . . ?
N1 C7 C8 N2 -0.7(4) . . . . ?
C1 N1 C7 C8 -172.5(4) . . . . ?
C1 N1 C9 N2 173.2(3) . . . . ?
C1 C2 C3 C4 -0.9(10) . . . . ?
C2 C1 C6 C5 0.3(8) . . . . ?
C2 C3 C4 C4 179.9(6) . . . 3_666 ?
C2 C3 C4 C5 2.2(9) . . . . ?
C3 C4 C5 C6 -2.3(8) . . . . ?
C4 C4 C5 C6 180.0(5) 3_666 . . . ?
C4 C5 C6 C1 1.1(8) . . . . ?
C6 C1 C2 C3 -0.4(8) . . . . ?
C7 N1 C1 C2 -134.4(5) . . . . ?
C7 N1 C1 C6 47.6(6) . . . . ?
C7 N1 C9 N2 0.2(5) . . . . ?
C8 N2 C9 N1 -0.7(5) . . . . ?
C9 N1 C1 C2 53.9(6) . . . . ?
C9 N1 C1 C6 -124.1(5) . . . . ?
C9 N1 C7 C8 0.3(4) . . . . ?
C9 N2 C8 C7 0.9(4) . . . . ?
C10 C11 C12 C13 -177.9(3) 4_575 . . . ?
C10 C11 C16 O3 -0.7(5) 4_575 . . . ?
C10 C11 C16 C15 179.2(3) 4_575 . . . ?
C11 C12 C13 C14 -1.3(6) . . . . ?
C12 C11 C16 O3 -178.2(3) . . . . ?
C12 C11 C16 C15 1.8(5) . . . . ?
C12 C13 C14 C15 1.3(6) . . . . ?
C13 C14 C15 C16 0.2(5) . . . . ?
C13 C14 C15 C17 -179.8(3) . . . . ?
C14 C15 C16 O3 178.2(3) . . . . ?
C14 C15 C16 C11 -1.8(4) . . . . ?
C14 C15 C17 O4 -137.4(3) . . . . ?
C14 C15 C17 O5 40.2(4) . . . . ?
C16 O3 C22 C21 -38.5(4) . . . . ?
C16 O3 C22 C23 143.4(3) . . . 4_565 ?
C16 C11 C12 C13 -0.2(5) . . . . ?
C16 C15 C17 O4 42.6(4) . . . . ?
C16 C15 C17 O5 -139.8(3) . . . . ?
C17 C15 C16 O3 -1.8(4) . . . . ?
C17 C15 C16 C11 178.2(3) . . . . ?
C18 C19 C24 C23 -178.8(3) 3_567 . . . ?
C18 C19 C24 C25 -3.8(4) 3_567 . . . ?
C19 C20 C21 C22 -1.0(5) 4_565 . . . ?
C19 C24 C25 O8 83.0(4) . . . . ?
C19 C24 C25 O9 -99.1(4) . . . . ?
C20 C19 C24 C23 -1.1(4) 4_566 . . . ?
C20 C19 C24 C25 173.8(3) 4_566 . . . ?
C20 C21 C22 O3 -178.5(3) . . . . ?
C20 C21 C22 C23 -0.5(5) . . . 4_565 ?
C22 O3 C16 C11 -59.8(4) . . . . ?
C22 O3 C16 C15 120.2(3) . . . . ?
C22 C23 C24 C19 2.6(5) 4_566 . . . ?
C22 C23 C24 C25 -172.6(3) 4_566 . . . ?
C23 C24 C25 O8 -102.0(3) . . . . ?
C23 C24 C25 O9 75.9(4) . . . . ?
